data_4116131
loop_
_publ_author_name
'Luciano Antolini'
'Emilio Tedesco'
'Giovanna Barbarella'
'Laura Favaretto'
'Giovanna Sotgiu'
'Massimo Zambianchi'
'Daniele Casarini'
'Giuseppe Gigli'
'Roberto Cingolani'

_publ_section_title
;
 Molecular Packing and Photoluminescence Efficiency in Odd-Membered
 Oligothiophene S,S-Dioxides
;
_journal_name_full 'Journal of the American Chemical Society'
_journal_page_first 9006
_journal_page_last 9013
_journal_paper_doi 10.1021/ja000834h
_journal_volume 122
_journal_year 2000
_chemical_compound_source synthesis
_chemical_formula_moiety 'C24 H32 O2 S3'
_chemical_formula_sum 'C24 H32 O2 S3'
_chemical_formula_weight 448.68
_chemical_melting_point 322
_chemical_name_systematic
; 
 3',4'-Bis(n-hexyl)-2,2':5',2''-terthiophene 1',1'-dioxide
;
_space_group_IT_number 19
_symmetry_cell_setting orthorhombic
_symmetry_space_group_name_Hall 'P 2ac 2ab'
_symmetry_space_group_name_H-M 'P 21 21 21'
_atom_sites_solution_hydrogens geom
_atom_sites_solution_primary direct
_atom_sites_solution_secondary difmap
_audit_creation_method SHELXL
_cell_angle_alpha 90.000(14)
_cell_angle_beta 90.000(14)
_cell_angle_gamma 90.00(2)
_cell_formula_units_Z 4
_cell_length_a 9.552(2)
_cell_length_b 14.509(3)
_cell_length_c 17.781(2)
_cell_measurement_reflns_used 35
_cell_measurement_temperature 293(2)
_cell_measurement_theta_max 14
_cell_measurement_theta_min 5
_cell_volume 2464.3(8)
_computing_cell_refinement 'Siemens XSCANS'
_computing_data_collection 'Siemens XSCANS'
_computing_data_reduction 'Siemens XSCANS'
_computing_molecular_graphics 'ORTEP (Johnson, 1965)'
_computing_structure_refinement 'SHELXL-93 (Sheldrick, 1993)'
_computing_structure_solution 'SHELXS-86 (Sheldrick, 1990)'
_diffrn_ambient_temperature 293(2)
_diffrn_measurement_device 'Siemens P4RA-M18X diffractometer'
_diffrn_measurement_method 'theta-two(theta) scan'
_diffrn_radiation_monochromator graphite
_diffrn_radiation_source 'rotating anode : 52 KV, 110 mA'
_diffrn_radiation_type MoK\a
_diffrn_radiation_wavelength 0.71069
_diffrn_reflns_av_R_equivalents 0.0275
_diffrn_reflns_av_sigmaI/netI 0.0702
_diffrn_reflns_limit_h_max 11
_diffrn_reflns_limit_h_min -1
_diffrn_reflns_limit_k_max 1
_diffrn_reflns_limit_k_min -17
_diffrn_reflns_limit_l_max 21
_diffrn_reflns_limit_l_min -1
_diffrn_reflns_number 3154
_diffrn_reflns_theta_max 25.00
_diffrn_reflns_theta_min 1.81
_diffrn_standards_decay_% 1.5
_diffrn_standards_interval_count 100
_diffrn_standards_number 3
_exptl_absorpt_coefficient_mu 0.318
_exptl_absorpt_correction_type 'deemed unnecessary'
_exptl_crystal_colour 'orange yellow'
_exptl_crystal_density_diffrn 1.209
_exptl_crystal_description 'transparent prisms'
_exptl_crystal_F_000 960
_exptl_crystal_size_max 0.33
_exptl_crystal_size_mid 0.28
_exptl_crystal_size_min 0.25
_refine_diff_density_max 0.254
_refine_diff_density_min -0.265
_refine_diff_density_rms 0.054
_refine_ls_abs_structure_details 'Flack H D (1983), Acta Cryst. A39, 876-881'
_refine_ls_abs_structure_Flack -0.01(20)
_refine_ls_extinction_method none
_refine_ls_goodness_of_fit_all 0.991
_refine_ls_goodness_of_fit_obs 1.184
_refine_ls_hydrogen_treatment none
_refine_ls_matrix_type full
_refine_ls_number_parameters 266
_refine_ls_number_reflns 2961
_refine_ls_number_restraints 18
_refine_ls_restrained_S_all 0.989
_refine_ls_restrained_S_obs 1.178
_refine_ls_R_factor_all 0.1354
_refine_ls_R_factor_obs 0.0664
_refine_ls_shift/esd_max 0.000
_refine_ls_shift/esd_mean 0.000
_refine_ls_structure_factor_coef Fsqd
_refine_ls_weighting_details 'w=1/[\s^2^(Fo^2^)+(0.1050P)^2^+0.0000P] where P=(Fo^2^+2Fc^2^)/3'
_refine_ls_weighting_scheme calc
_refine_ls_wR_factor_all 0.1856
_refine_ls_wR_factor_obs 0.1591
_reflns_number_observed 1634
_reflns_number_total 2961
_reflns_observed_criterion >2sigma(I)
_cod_data_source_file ja000834h_1.cif
_cod_data_source_block T3
_cod_depositor_comments
;
The following automatic conversions were performed:

'_refine_ls_weighting_scheme' value 'calc
w=1/[\s^2^(Fo^2^)+(0.1050P)^2^+0.0000P] where P=(Fo^2^+2Fc^2^)/3' was
changed to 'calc'. New tag '_refine_ls_weighting_details' was
created. The value of the new tag was set to
'w=1/[\s^2^(Fo^2^)+(0.1050P)^2^+0.0000P] where P=(Fo^2^+2Fc^2^)/3'.

Automatic conversion script
Id: cif_fix_values 3143 2015-03-26 13:38:13Z robertas 
;
_cod_original_cell_volume 2464.2(8)
_cod_database_code 4116131

loop_
_symmetry_equiv_pos_as_xyz
'x, y, z'
'-x+1/2, -y, z+1/2'
'-x, y+1/2, -z+1/2'
'x+1/2, -y+1/2, -z'

loop_
_atom_site_aniso_label
_atom_site_aniso_U_11
_atom_site_aniso_U_22
_atom_site_aniso_U_33
_atom_site_aniso_U_23
_atom_site_aniso_U_13
_atom_site_aniso_U_12
S1A 0.174(3) 0.0793(13) 0.0902(15) -0.0037(13) 0.022(2) 0.005(2)
C2A 0.053(4) 0.078(5) 0.060(4) 0.004(4) -0.006(4) 0.004(4)
C3A 0.106(6) 0.081(5) 0.057(4) 0.004(4) 0.011(5) -0.001(5)
C4A 0.136(8) 0.103(7) 0.077(6) 0.010(5) 0.013(6) -0.001(7)
C5A 0.164(10) 0.104(7) 0.081(6) -0.016(5) 0.023(7) 0.013(8)
S1B 0.0567(9) 0.0566(9) 0.0718(11) 0.0117(9) 0.0000(10) 0.0005(10)
O1 0.069(3) 0.062(3) 0.102(3) 0.003(3) 0.008(3) -0.016(3)
O2 0.077(3) 0.084(3) 0.083(3) 0.016(3) -0.013(3) 0.017(3)
C2B 0.047(4) 0.054(4) 0.073(5) 0.007(4) -0.003(3) 0.003(3)
C3B 0.046(4) 0.056(4) 0.072(4) 0.006(4) -0.010(4) 0.008(4)
C4B 0.046(4) 0.065(4) 0.063(4) 0.000(4) -0.009(3) -0.005(3)
C5B 0.045(4) 0.060(4) 0.065(4) 0.004(4) -0.002(3) -0.005(3)
C31 0.068(4) 0.052(4) 0.074(4) 0.008(4) 0.000(4) 0.003(4)
C32 0.075(5) 0.053(4) 0.090(5) 0.002(4) 0.000(4) -0.008(4)
C33 0.086(6) 0.054(4) 0.153(8) -0.005(5) 0.012(6) -0.001(5)
C34 0.079(6) 0.074(5) 0.111(6) 0.003(5) 0.000(5) -0.018(4)
C35 0.094(7) 0.063(6) 0.230(13) 0.044(7) 0.023(8) 0.003(5)
C36 0.136(10) 0.093(7) 0.163(9) 0.025(7) -0.028(8) -0.018(7)
C41 0.058(4) 0.059(4) 0.076(5) 0.007(4) -0.001(4) -0.013(4)
C42 0.076(5) 0.079(5) 0.075(5) 0.008(4) -0.013(4) -0.014(4)
C43 0.104(7) 0.125(7) 0.090(6) 0.038(6) -0.018(5) 0.003(7)
C44 0.244(18) 0.176(13) 0.247(17) 0.142(13) -0.128(15) -0.106(14)
C46 0.215(14) 0.138(9) 0.141(9) 0.019(8) 0.015(11) 0.016(11)
C2C 0.053(4) 0.067(4) 0.087(5) 0.004(4) 0.007(4) -0.004(4)
S1C 0.080(3) 0.056(2) 0.115(4) -0.003(3) 0.020(3) 0.003(2)
S1C* 0.093(3) 0.076(3) 0.094(3) -0.021(2) 0.012(3) 0.017(3)

loop_
_atom_site_label
_atom_site_type_symbol
_atom_site_fract_x
_atom_site_fract_y
_atom_site_fract_z
_atom_site_U_iso_or_equiv
_atom_site_thermal_displace_type
_atom_site_occupancy
_atom_site_calc_flag
_atom_site_refinement_flags
_atom_site_disorder_group
S1A S 0.9808(4) 0.1265(2) 0.77057(13) 0.1144(10) Uani 1 d . .
C2A C 0.9736(7) 0.2369(5) 0.8028(4) 0.064(2) Uani 1 d . .
C3A C 1.0153(9) 0.2972(6) 0.7462(4) 0.081(2) Uani 1 d . .
H3A H 1.0210(9) 0.3609(6) 0.7513(4) 0.098 Uiso 1 calc R .
C4A C 1.0477(12) 0.2484(7) 0.6804(5) 0.106(3) Uani 1 d . .
H4A H 1.0756(12) 0.2774(7) 0.6361(5) 0.127 Uiso 1 calc R .
C5A C 1.0356(13) 0.1597(7) 0.6861(5) 0.116(3) Uani 1 d . .
H5A H 1.0554(13) 0.1190(7) 0.6472(5) 0.140 Uiso 1 calc R .
S1B S 0.8954(2) 0.38073(12) 0.89731(10) 0.0617(5) Uani 1 d . .
O1 O 1.0230(5) 0.4329(3) 0.8968(3) 0.0774(13) Uani 1 d . .
O2 O 0.7837(5) 0.4148(3) 0.8508(3) 0.0814(15) Uani 1 d . .
C2B C 0.9280(6) 0.2618(4) 0.8788(4) 0.058(2) Uani 1 d . .
C3B C 0.9006(7) 0.2139(4) 0.9416(4) 0.058(2) Uani 1 d . .
C4B C 0.8516(6) 0.2696(5) 1.0057(4) 0.058(2) Uani 1 d . .
C5B C 0.8418(6) 0.3609(5) 0.9903(4) 0.057(2) Uani 1 d . .
C31 C 0.9081(7) 0.1094(4) 0.9478(4) 0.065(2) Uani 1 d . .
H311 H 0.9417(7) 0.0929(4) 0.9975(4) 0.078 Uiso 1 calc R .
H312 H 0.9748(7) 0.0862(4) 0.9113(4) 0.078 Uiso 1 calc R .
C32 C 0.7662(8) 0.0639(4) 0.9344(4) 0.073(2) Uani 1 d . .
H321 H 0.6959(8) 0.0928(4) 0.9660(4) 0.087 Uiso 1 calc R .
H322 H 0.7387(8) 0.0719(4) 0.8824(4) 0.087 Uiso 1 calc R .
C33 C 0.7752(9) -0.0384(5) 0.9527(6) 0.097(3) Uani 1 d . .
H331 H 0.8436(9) -0.0668(5) 0.9198(6) 0.117 Uiso 1 calc R .
H332 H 0.8081(9) -0.0455(5) 1.0040(6) 0.117 Uiso 1 calc R .
C34 C 0.6384(8) -0.0879(5) 0.9444(5) 0.088(2) Uani 1 d . .
H341 H 0.5688(8) -0.0567(5) 0.9749(5) 0.106 Uiso 1 calc R .
H342 H 0.6086(8) -0.0836(5) 0.8924(5) 0.106 Uiso 1 calc R .
C35 C 0.6417(10) -0.1870(6) 0.9663(7) 0.129(4) Uani 1 d . .
H351 H 0.7149(10) -0.2173(6) 0.9377(7) 0.155 Uiso 1 calc R .
H352 H 0.6670(10) -0.1910(6) 1.0191(7) 0.155 Uiso 1 calc R .
C36 C 0.5126(12) -0.2369(7) 0.9552(6) 0.131(4) Uani 1 d . .
H361 H 0.5248(12) -0.2998(7) 0.9708(6) 0.157 Uiso 1 calc R .
H362 H 0.4876(12) -0.2353(7) 0.9029(6) 0.157 Uiso 1 calc R .
H363 H 0.4396(12) -0.2089(7) 0.9844(6) 0.157 Uiso 1 calc R .
C41 C 0.8225(8) 0.2267(5) 1.0800(4) 0.064(2) Uani 1 d . .
H411 H 0.7790(8) 0.1671(5) 1.0721(4) 0.077 Uiso 1 calc R .
H412 H 0.7566(8) 0.2650(5) 1.1072(4) 0.077 Uiso 1 calc R .
C42 C 0.9538(8) 0.2138(5) 1.1280(4) 0.077(2) Uani 1 d . .
H421 H 1.0222(8) 0.1791(5) 1.0993(4) 0.092 Uiso 1 calc R .
H422 H 0.9938(8) 0.2738(5) 1.1387(4) 0.092 Uiso 1 calc R .
C43 C 0.9265(11) 0.1642(7) 1.2017(5) 0.106(3) Uani 1 d . .
H431 H 1.0142(11) 0.1594(7) 1.2290(5) 0.128 Uiso 1 calc R .
H432 H 0.8635(11) 0.2016(7) 1.2317(5) 0.128 Uiso 1 calc R .
C44 C 0.8670(16) 0.0728(9) 1.1948(8) 0.222(9) Uani 1 d D .
H441 H 0.8034(16) 0.0737(9) 1.1523(8) 0.267 Uiso 0.655(14) calc PR 1
H442 H 0.8109(16) 0.0615(9) 1.2393(8) 0.267 Uiso 0.655(14) calc PR 1
H44* H 0.8974(16) 0.0517(9) 1.1456(8) 0.267 Uiso 0.345(14) calc PR 2
H48* H 0.7671(16) 0.0833(9) 1.1902(8) 0.267 Uiso 0.345(14) calc PR 2
C45 C 0.9624(17) -0.0083(9) 1.1849(11) 0.136(5) Uiso 0.655(14) d PD 1
H451 H 1.0432(17) -0.0003(9) 1.2173(11) 0.164 Uiso 0.655(14) calc PR 1
H452 H 0.9956(17) -0.0091(9) 1.1333(11) 0.164 Uiso 0.655(14) calc PR 1
C45* C 0.8785(39) -0.0108(8) 1.2439(7) 0.136(5) Uiso 0.345(14) d PD 2
H51* H 0.7950(39) -0.0150(8) 1.2747(7) 0.164 Uiso 0.345(14) calc PR 2
H52* H 0.9577(39) -0.0028(8) 1.2774(7) 0.164 Uiso 0.345(14) calc PR 2
C46 C 0.8962(17) -0.0997(8) 1.2021(7) 0.165(5) Uani 1 d D .
H461 H 0.9636(17) -0.1480(8) 1.1944(7) 0.197 Uiso 0.655(14) calc PR 1
H462 H 0.8176(17) -0.1093(8) 1.1694(7) 0.197 Uiso 0.655(14) calc PR 1
H463 H 0.8652(17) -0.1004(8) 1.2534(7) 0.197 Uiso 0.655(14) calc PR 1
H46A H 0.9028(17) -0.1497(8) 1.2373(7) 0.197 Uiso 0.345(14) calc PR 2
H46B H 0.9801(17) -0.0972(8) 1.1724(7) 0.197 Uiso 0.345(14) calc PR 2
H46C H 0.8171(17) -0.1093(8) 1.1697(7) 0.197 Uiso 0.345(14) calc PR 2
C2C C 0.7974(7) 0.4398(4) 1.0375(2) 0.069(2) Uani 1 d D .
S1C S 0.7260(6) 0.5352(3) 0.9972(3) 0.084(2) Uani 0.484(7) d PD 3
C3C C 0.8004(35) 0.4538(21) 1.1126(4) 0.168(13) Uiso 0.484(7) d PD 3
H3C H 0.8299(35) 0.4052(21) 1.1428(4) 0.202 Uiso 0.484(7) calc PR 3
C4C C 0.7617(29) 0.5374(16) 1.1486(12) 0.103(6) Uiso 0.484(7) d PD 3
H4C H 0.7661(29) 0.5563(16) 1.1985(12) 0.124 Uiso 0.484(7) calc PR 3
C5C C 0.7164(26) 0.5799(14) 1.0855(5) 0.078(4) Uiso 0.484(7) d PD 3
H5C H 0.6768(26) 0.6381(14) 1.0908(5) 0.094 Uiso 0.484(7) calc PR 3
S1C* S 0.8152(6) 0.4385(4) 1.1327(2) 0.088(2) Uani 0.516(7) d PD 4
C3C* C 0.7387(30) 0.5190(12) 1.0132(14) 0.168(13) Uiso 0.516(7) d PD 4
H3C* H 0.7256(30) 0.5306(12) 0.9623(14) 0.202 Uiso 0.516(7) calc PR 4
C4C* C 0.6979(29) 0.5841(18) 1.0688(9) 0.103(6) Uiso 0.516(7) d PD 4
H4C* H 0.6519(29) 0.6400(18) 1.0621(9) 0.124 Uiso 0.516(7) calc PR 4
C5C* C 0.7418(22) 0.5453(8) 1.1337(10) 0.078(4) Uiso 0.516(7) d PD 4
H5C* H 0.7319(22) 0.5770(8) 1.1788(10) 0.094 Uiso 0.516(7) calc PR 4

loop_
_atom_type_symbol
_atom_type_description
_atom_type_scat_dispersion_real
_atom_type_scat_dispersion_imag
_atom_type_scat_source
S S 0.1246 0.1234 'International Tables Vol C Tables 4.2.6.8 and 6.1.1.4'
O O 0.0106 0.0060 'International Tables Vol C Tables 4.2.6.8 and 6.1.1.4'
C C 0.0033 0.0016 'International Tables Vol C Tables 4.2.6.8 and 6.1.1.4'
H H 0.0000 0.0000 'International Tables Vol C Tables 4.2.6.8 and 6.1.1.4'

loop_
_geom_angle_atom_site_label_1
_geom_angle_atom_site_label_2
_geom_angle_atom_site_label_3
_geom_angle
C5A S1A C2A 92.6(4)
C3A C2A C2B 126.6(6)
C3A C2A S1A 109.6(5)
C2B C2A S1A 123.7(5)
C2A C3A C4A 110.5(7)
C5A C4A C3A 114.5(9)
C4A C5A S1A 112.8(7)
O1 S1B O2 116.4(3)
O1 S1B C5B 109.9(3)
O2 S1B C5B 112.4(3)
O1 S1B C2B 111.1(3)
O2 S1B C2B 110.9(3)
C5B S1B C2B 93.8(3)
C3B C2B C2A 134.2(6)
C3B C2B S1B 108.3(5)
C2A C2B S1B 117.4(5)
C2B C3B C4B 114.9(6)
C2B C3B C31 124.6(7)
C4B C3B C31 120.4(6)
C5B C4B C3B 113.7(6)
C5B C4B C41 125.1(6)
C3B C4B C41 121.1(6)
C4B C5B C2C 131.4(6)
C4B C5B S1B 109.2(5)
C2C C5B S1B 119.4(4)
C3B C31 C32 112.2(6)
C33 C32 C31 109.8(7)
C34 C33 C32 113.4(7)
C35 C34 C33 114.7(8)
C36 C35 C34 115.5(8)
C4B C41 C42 113.2(6)
C43 C42 C41 113.5(7)
C44 C43 C42 115.3(9)
C43 C44 C45 119.4(11)
C43 C44 C45* 131.5(15)
C44 C45 C46 114.5(10)
C44 C45* C46 114.5(10)
C3C* C2C C5B 126.6(12)
C3C C2C C5B 132.1(13)
C3C C2C S1C 107.6(13)
C5B C2C S1C 120.3(4)
C3C* C2C S1C* 111.6(12)
C5B C2C S1C* 121.8(4)
C5C S1C C2C 86.8(8)
C2C C3C C4C 124.6(22)
C5C C4C C3C 95.7(23)
C4C C5C S1C 125.1(18)
C5C* S1C* C2C 87.7(8)
C2C C3C* C4C* 117.3(20)
C5C* C4C* C3C* 103.4(22)
C4C* C5C* S1C* 119.9(17)

loop_
_geom_bond_atom_site_label_1
_geom_bond_atom_site_label_2
_geom_bond_distance
S1A C5A 1.661(10)
S1A C2A 1.702(7)
C2A C3A 1.393(10)
C2A C2B 1.464(9)
C3A C4A 1.403(11)
C4A C5A 1.297(11)
S1B O1 1.435(5)
S1B O2 1.437(5)
S1B C5B 1.755(7)
S1B C2B 1.784(6)
C2B C3B 1.341(9)
C3B C4B 1.473(10)
C3B C31 1.522(9)
C4B C5B 1.356(9)
C4B C41 1.487(9)
C5B C2C 1.480(9)
C31 C32 1.526(10)
C32 C33 1.521(10)
C33 C34 1.499(10)
C34 C35 1.490(11)
C35 C36 1.443(12)
C41 C42 1.528(9)
C42 C43 1.519(11)
C43 C44 1.448(14)
C44 C45 1.498(2)
C44 C45* 1.498(2)
C45 C46 1.501(2)
C45* C46 1.499(2)
C2C C3C* 1.350(2)
C2C C3C 1.350(2)
C2C S1C 1.701(2)
C2C S1C* 1.701(2)
S1C C5C 1.701(2)
C3C C4C 1.420(2)
C4C C5C 1.351(2)
S1C* C5C* 1.701(2)
C3C* C4C* 1.420(2)
C4C* C5C* 1.350(2)

loop_
_geom_torsion_atom_site_label_1
_geom_torsion_atom_site_label_2
_geom_torsion_atom_site_label_3
_geom_torsion_atom_site_label_4
_geom_torsion
C5A S1A C2A C3A -0.3(7)
C5A S1A C2A C2B 179.0(6)
C2B C2A C3A C4A -178.2(7)
S1A C2A C3A C4A 1.0(9)
C2A C3A C4A C5A -1.5(14)
C3A C4A C5A S1A 1.3(15)
C2A S1A C5A C4A -0.6(11)
C3A C2A C2B C3B -170.8(8)
S1A C2A C2B C3B 10.1(11)
C3A C2A C2B S1B 10.7(10)
S1A C2A C2B S1B -168.4(4)
O1 S1B C2B C3B 112.0(5)
O2 S1B C2B C3B -116.8(5)
C5B S1B C2B C3B -1.0(5)
O1 S1B C2B C2A -69.1(6)
O2 S1B C2B C2A 62.0(6)
C5B S1B C2B C2A 177.8(5)
C2A C2B C3B C4B -177.9(7)
S1B C2B C3B C4B 0.7(7)
C2A C2B C3B C31 -2.0(12)
S1B C2B C3B C31 176.6(6)
C2B C3B C4B C5B 0.2(9)
C31 C3B C4B C5B -175.9(6)
C2B C3B C4B C41 -177.5(6)
C31 C3B C4B C41 6.3(10)
C3B C4B C5B C2C 179.7(6)
C41 C4B C5B C2C -2.7(12)
C3B C4B C5B S1B -1.0(7)
C41 C4B C5B S1B 176.6(5)
O1 S1B C5B C4B -112.9(5)
O2 S1B C5B C4B 115.6(5)
C2B S1B C5B C4B 1.2(5)
O1 S1B C5B C2C 66.4(6)
O2 S1B C5B C2C -65.0(6)
C2B S1B C5B C2C -179.5(5)
C2B C3B C31 C32 -94.0(8)
C4B C3B C31 C32 81.7(8)
C3B C31 C32 C33 -171.6(7)
C31 C32 C33 C34 177.5(7)
C32 C33 C34 C35 -176.5(9)
C33 C34 C35 C36 -177.1(10)
C5B C4B C41 C42 -94.7(8)
C3B C4B C41 C42 82.7(8)
C4B C41 C42 C43 -176.1(7)
C41 C42 C43 C44 58.9(12)
C42 C43 C44 C45 86.8(14)
C42 C43 C44 C45* 150.8(19)
C43 C44 C45 C46 161.9(12)
C45* C44 C45 C46 40.2(17)
C43 C44 C45* C46 -138.7(22)
C45 C44 C45* C46 -40.3(17)
C44 C45* C46 C45 40.3(17)
C44 C45 C46 C45* -40.3(17)
C4B C5B C2C C3C* -151.8(18)
S1B C5B C2C C3C* 28.9(19)
C4B C5B C2C C3C 27.1(22)
S1B C5B C2C C3C -152.1(20)
C4B C5B C2C S1C -152.4(7)
S1B C5B C2C S1C 28.4(8)
C4B C5B C2C S1C* 27.6(11)
S1B C5B C2C S1C* -151.6(5)
C3C* C2C S1C C5C 5.0(137)
C3C C2C S1C C5C 1.7(16)
C5B C2C S1C C5C -178.7(10)
S1C* C2C S1C C5C 1.4(10)
C3C* C2C C3C C4C -5.4(34)
C5B C2C C3C C4C 175.4(19)
S1C C2C C3C C4C -5.1(32)
S1C* C2C C3C C4C 173.1(112)
C2C C3C C4C C5C 5.6(34)
C3C C4C C5C S1C -3.9(29)
C2C S1C C5C C4C 1.6(22)
C3C* C2C S1C* C5C* 0.1(16)
C3C C2C S1C* C5C* -1.4(88)
C5B C2C S1C* C5C* -179.4(10)
S1C C2C S1C* C5C* 0.5(10)
C3C C2C C3C* C4C* -2.1(31)
C5B C2C C3C* C4C* 177.1(17)
S1C C2C C3C* C4C* -179.0(158)
S1C* C2C C3C* C4C* -2.4(29)
C2C C3C* C4C* C5C* 3.8(32)
C3C* C4C* C5C* S1C* -3.8(28)
C2C S1C* C5C* C4C* 2.4(19)
